data_4515460
loop_
_publ_author_name
'van der Puyl, Vincent A.'
'Derosa, Joseph'
'Engle, Keary M.'

_publ_section_title
;
 Directed, Nickel-Catalyzed Umpolung 1,2-Carboamination of Alkenyl
 Carbonyl Compounds
;
_journal_issue 1
_journal_name_full 'ACS Catalysis'
_journal_page_first 224
_journal_paper_doi 10.1021/acscatal.8b04516
_journal_volume 9
_journal_year 2018
_chemical_formula_moiety 'C18 H23 N3 O2'
_chemical_formula_sum 'C18 H23 N3 O2'
_chemical_formula_weight 313.39
_space_group_crystal_system monoclinic
_space_group_IT_number 14
_space_group_name_Hall '-P 2ybc'
_space_group_name_H-M_alt 'P 1 21/c 1'
_atom_sites_solution_hydrogens geom
_atom_sites_solution_primary direct
_audit_creation_date 2018-02-21
_audit_creation_method
;
Olex2 1.2-beta
(compiled 2018.02.02 svn.r3481 for OlexSys, GUI svn.r5470)
;
_cell_angle_alpha 90
_cell_angle_beta 101.380(4)
_cell_angle_gamma 90
_cell_formula_units_Z 4
_cell_length_a 8.3986(10)
_cell_length_b 10.1670(12)
_cell_length_c 18.9640(19)
_cell_measurement_reflns_used 2400
_cell_measurement_temperature 100
_cell_measurement_theta_max 25.000
_cell_measurement_theta_min 2.283
_cell_volume 1587.5(3)
_computing_cell_refinement 'SAINT V8.38A (?, 2016)'
_computing_data_collection 'APEX2 v2013.6-2 (Bruker, 2013)'
_computing_data_reduction 'SAINT V8.38A (?, 2016)'
_computing_molecular_graphics 'Olex2 (Dolomanov et al., 2009)'
_computing_publication_material 'Olex2 (Dolomanov et al., 2009)'
_computing_structure_refinement 'ShelXL (Sheldrick, 2015)'
_computing_structure_solution 'XT (Sheldrick, 2008)'
_diffrn_ambient_temperature 100.0
_diffrn_detector 'Bruker APEX CCD'
_diffrn_detector_area_resol_mean 8.0
_diffrn_detector_type 'CCD Area Detector'
_diffrn_measured_fraction_theta_full 0.985
_diffrn_measured_fraction_theta_max 0.982
_diffrn_measurement_device 'Kappa Four-Circle Diffractometer'
_diffrn_measurement_device_type 'Bruker APEX-II CCD'
_diffrn_measurement_method '\f and \w scans'
_diffrn_radiation_monochromator graphite
_diffrn_radiation_probe x-ray
_diffrn_radiation_type MoK\a
_diffrn_radiation_wavelength 0.71073
_diffrn_reflns_av_R_equivalents 0.0361
_diffrn_reflns_av_unetI/netI 0.0445
_diffrn_reflns_Laue_measured_fraction_full 0.985
_diffrn_reflns_Laue_measured_fraction_max 0.982
_diffrn_reflns_limit_h_max 10
_diffrn_reflns_limit_h_min -10
_diffrn_reflns_limit_k_max 12
_diffrn_reflns_limit_k_min -12
_diffrn_reflns_limit_l_max 17
_diffrn_reflns_limit_l_min -22
_diffrn_reflns_number 10446
_diffrn_reflns_point_group_measured_fraction_full 0.985
_diffrn_reflns_point_group_measured_fraction_max 0.982
_diffrn_reflns_theta_full 25.242
_diffrn_reflns_theta_max 25.378
_diffrn_reflns_theta_min 2.283
_diffrn_source 'sealed tube'
_diffrn_source_type fine-focus
_diffrn_standards_number 0
_exptl_absorpt_coefficient_mu 0.087
_exptl_absorpt_correction_T_max 0.7452
_exptl_absorpt_correction_T_min 0.7066
_exptl_absorpt_correction_type multi-scan
_exptl_absorpt_process_details
'SADABS-2016/2 (Bruker,2016/2) was used for absorption correction. wR2(int) was 0.0452 before and 0.0406 after correction. The Ratio of minimum to maximum transmission is 0.9369. The \l/2 correction factor is Not present.'
_exptl_crystal_colour colourless
_exptl_crystal_colour_primary colourless
_exptl_crystal_density_diffrn 1.311
_exptl_crystal_description plate
_exptl_crystal_F_000 672
_exptl_crystal_size_max 0.3
_exptl_crystal_size_mid 0.29
_exptl_crystal_size_min 0.1
_refine_diff_density_max 0.402
_refine_diff_density_min -0.254
_refine_diff_density_rms 0.046
_refine_ls_extinction_method none
_refine_ls_goodness_of_fit_ref 1.024
_refine_ls_hydrogen_treatment constr
_refine_ls_matrix_type full
_refine_ls_number_parameters 209
_refine_ls_number_reflns 2863
_refine_ls_number_restraints 0
_refine_ls_restrained_S_all 1.024
_refine_ls_R_factor_all 0.0691
_refine_ls_R_factor_gt 0.0425
_refine_ls_shift/su_max 0.000
_refine_ls_shift/su_mean 0.000
_refine_ls_structure_factor_coef Fsqd
_refine_ls_weighting_details 'w=1/[\s^2^(Fo^2^)+(0.0489P)^2^+0.3150P] where P=(Fo^2^+2Fc^2^)/3'
_refine_ls_weighting_scheme calc
_refine_ls_wR_factor_gt 0.0934
_refine_ls_wR_factor_ref 0.1030
_reflns_Friedel_coverage 0.000
_reflns_number_gt 2062
_reflns_number_total 2863
_reflns_threshold_expression 'I > 2\s(I)'
_cod_data_source_file cs8b04516_si_002.cif
_cod_data_source_block engle91_0m_a
_cod_depositor_comments
;
The following automatic conversions were performed:

data item '_diffrn_radiation_probe' value 'X-ray' was changed to
'x-ray' in accordance with the
/home/data/users/saulius/crontab/automatic-downloads/current/ACS/lib/dictionaries/cif_core.dic
dictionary named 'cif_core.dic' version 2.4.2 last updated on
2011-04-26.

Automatic conversion script
Id: cif_fix_values 6909 2019-04-08 15:41:33Z antanas 
;
_cod_database_code 4515460
_shelx_shelxl_version_number 2016/6
_shelx_space_group_comment
;
The symmetry employed for this shelxl refinement is uniquely defined
by the following loop, which should always be used as a source of
symmetry information in preference to the above space-group names.
They are only intended as comments.
;
_shelx_estimated_absorpt_t_max 0.991
_shelx_estimated_absorpt_t_min 0.974
_olex2_refinement_description
;
1. Fixed Uiso
 At 1.2 times of:
  All C(H) groups, All C(H,H) groups, All N(H) groups
 At 1.5 times of:
  All C(H,H,H) groups
2.a Ternary CH refined with riding coordinates:
 C12(H12)
2.b Secondary CH2 refined with riding coordinates:
 C13(H13A,H13B), C16(H16A,H16B), C18(H18A,H18B), C17(H17A,H17B), C15(H15A,
 H15B), C11(H11A,H11B)
2.c Aromatic/amide H refined with riding coordinates:
 N2(H2), C5(H5), C6(H6), C3(H3), C2(H2A), C1(H1), C7(H7)
2.d Idealised Me refined as rotating group:
 C14(H14A,H14B,H14C)
;
_olex2_submission_special_instructions 'No special instructions were received'

loop_
_space_group_symop_operation_xyz
'x, y, z'
'-x, y+1/2, -z+1/2'
'-x, -y, -z'
'x, -y-1/2, z-1/2'

loop_
_atom_site_label
_atom_site_type_symbol
_atom_site_fract_x
_atom_site_fract_y
_atom_site_fract_z
_atom_site_U_iso_or_equiv
_atom_site_adp_type
_atom_site_occupancy
_atom_site_site_symmetry_order
_atom_site_calc_flag
_atom_site_refinement_flags_posn
O1 O 0.08595(15) 0.46462(12) 0.30192(7) 0.0283(3) Uani 1 1 d .
O2 O 0.85979(15) 0.28927(12) 0.47807(6) 0.0223(3) Uani 1 1 d .
N1 N 0.65748(17) 0.60117(13) 0.36293(8) 0.0184(4) Uani 1 1 d .
N2 N 0.35861(18) 0.49727(13) 0.33675(8) 0.0170(3) Uani 1 1 d .
H2 H 0.449409 0.457661 0.356859 0.020 Uiso 1 1 calc R
N3 N 0.51448(17) 0.29321(13) 0.42937(7) 0.0162(3) Uani 1 1 d .
C5 C 0.4229(2) 0.89741(16) 0.29017(9) 0.0186(4) Uani 1 1 d .
H5 H 0.438163 0.987383 0.279723 0.022 Uiso 1 1 calc R
C6 C 0.2709(2) 0.84495(16) 0.27642(9) 0.0190(4) Uani 1 1 d .
H6 H 0.181178 0.899309 0.256690 0.023 Uiso 1 1 calc R
C13 C 0.3259(2) 0.10370(16) 0.44291(10) 0.0187(4) Uani 1 1 d .
H13A H 0.369108 0.046022 0.409035 0.022 Uiso 1 1 calc R
H13B H 0.393534 0.089867 0.491346 0.022 Uiso 1 1 calc R
C3 C 0.7200(2) 0.86492(16) 0.33662(9) 0.0197(4) Uani 1 1 d .
H3 H 0.742726 0.954376 0.328028 0.024 Uiso 1 1 calc R
C16 C 0.7860(2) 0.27173(17) 0.40375(9) 0.0197(4) Uani 1 1 d .
H16A H 0.856641 0.215536 0.380325 0.024 Uiso 1 1 calc R
H16B H 0.775363 0.358223 0.379286 0.024 Uiso 1 1 calc R
C10 C 0.2217(2) 0.42196(17) 0.32612(10) 0.0193(4) Uani 1 1 d .
C2 C 0.8429(2) 0.78191(17) 0.36484(10) 0.0228(4) Uani 1 1 d .
H2A H 0.951924 0.812220 0.376142 0.027 Uiso 1 1 calc R
C12 C 0.3441(2) 0.24770(16) 0.42082(10) 0.0190(4) Uani 1 1 d .
H12 H 0.293222 0.302516 0.454187 0.023 Uiso 1 1 calc R
C18 C 0.5909(2) 0.31423(16) 0.50515(9) 0.0183(4) Uani 1 1 d .
H18A H 0.598184 0.229387 0.531219 0.022 Uiso 1 1 calc R
H18B H 0.522964 0.374659 0.527619 0.022 Uiso 1 1 calc R
C17 C 0.7586(2) 0.37176(17) 0.51140(10) 0.0214(4) Uani 1 1 d .
H17A H 0.750169 0.459550 0.488376 0.026 Uiso 1 1 calc R
H17B H 0.808583 0.383162 0.562851 0.026 Uiso 1 1 calc R
C15 C 0.6205(2) 0.20898(16) 0.39558(10) 0.0186(4) Uani 1 1 d .
H15A H 0.572585 0.197320 0.343919 0.022 Uiso 1 1 calc R
H15B H 0.630621 0.121255 0.418690 0.022 Uiso 1 1 calc R
C1 C 0.8050(2) 0.65013(17) 0.37697(10) 0.0227(4) Uani 1 1 d .
H1 H 0.891856 0.592832 0.396594 0.027 Uiso 1 1 calc R
C11 C 0.2499(2) 0.27719(16) 0.34487(10) 0.0216(4) Uani 1 1 d .
H11A H 0.309294 0.237482 0.309979 0.026 Uiso 1 1 calc R
H11B H 0.142890 0.233083 0.338516 0.026 Uiso 1 1 calc R
C14 C 0.1532(2) 0.06151(17) 0.44437(11) 0.0271(5) Uani 1 1 d .
H14A H 0.090878 0.055303 0.395028 0.041 Uiso 1 1 calc GR
H14B H 0.102554 0.126455 0.471151 0.041 Uiso 1 1 calc GR
H14C H 0.154775 -0.024454 0.467867 0.041 Uiso 1 1 calc GR
C9 C 0.5331(2) 0.68375(15) 0.33435(9) 0.0141(4) Uani 1 1 d .
C8 C 0.3720(2) 0.63078(15) 0.31937(9) 0.0140(4) Uani 1 1 d .
C7 C 0.2437(2) 0.71140(16) 0.29083(9) 0.0167(4) Uani 1 1 d .
H7 H 0.136362 0.677064 0.280779 0.020 Uiso 1 1 calc R
C4 C 0.5585(2) 0.81836(15) 0.32003(9) 0.0156(4) Uani 1 1 d .

loop_
_atom_site_aniso_label
_atom_site_aniso_U_11
_atom_site_aniso_U_22
_atom_site_aniso_U_33
_atom_site_aniso_U_23
_atom_site_aniso_U_13
_atom_site_aniso_U_12
O1 0.0143(7) 0.0240(7) 0.0430(9) 0.0074(6) -0.0031(7) -0.0001(6)
O2 0.0167(7) 0.0292(7) 0.0197(7) 0.0005(5) 0.0002(6) 0.0057(6)
N1 0.0146(9) 0.0176(7) 0.0216(9) 0.0003(6) 0.0006(7) 0.0006(6)
N2 0.0130(8) 0.0140(7) 0.0227(9) 0.0023(6) 0.0002(7) 0.0018(6)
N3 0.0147(8) 0.0166(7) 0.0166(9) -0.0004(6) 0.0013(7) 0.0015(6)
C5 0.0273(11) 0.0130(8) 0.0155(10) 0.0011(7) 0.0043(8) 0.0014(8)
C6 0.0228(11) 0.0182(9) 0.0159(10) 0.0025(7) 0.0035(8) 0.0073(8)
C13 0.0195(10) 0.0157(9) 0.0208(10) 0.0032(7) 0.0036(8) 0.0011(7)
C3 0.0238(11) 0.0152(9) 0.0208(11) -0.0039(7) 0.0063(9) -0.0044(8)
C16 0.0187(11) 0.0235(9) 0.0168(10) -0.0006(7) 0.0036(8) 0.0024(8)
C10 0.0175(11) 0.0201(9) 0.0192(10) 0.0005(7) 0.0007(8) -0.0008(8)
C2 0.0185(11) 0.0234(9) 0.0263(11) -0.0043(8) 0.0040(9) -0.0060(8)
C12 0.0168(10) 0.0175(9) 0.0223(11) 0.0027(7) 0.0026(8) 0.0007(7)
C18 0.0188(10) 0.0196(9) 0.0158(10) 0.0008(7) 0.0016(8) 0.0025(7)
C17 0.0201(11) 0.0256(10) 0.0178(10) -0.0011(8) 0.0021(9) 0.0022(8)
C15 0.0219(11) 0.0154(9) 0.0183(10) -0.0011(7) 0.0032(8) 0.0030(7)
C1 0.0171(11) 0.0208(9) 0.0288(11) 0.0001(8) 0.0009(9) 0.0010(8)
C11 0.0201(11) 0.0188(9) 0.0252(11) 0.0002(8) 0.0030(9) -0.0019(8)
C14 0.0248(12) 0.0205(10) 0.0360(12) 0.0095(8) 0.0065(10) -0.0004(8)
C9 0.0172(10) 0.0141(8) 0.0114(9) -0.0012(7) 0.0035(8) 0.0013(7)
C8 0.0170(10) 0.0143(8) 0.0107(9) -0.0005(7) 0.0030(8) 0.0005(7)
C7 0.0171(10) 0.0190(9) 0.0136(9) 0.0006(7) 0.0016(8) 0.0019(7)
C4 0.0207(10) 0.0147(8) 0.0121(10) -0.0028(7) 0.0048(8) 0.0003(7)

loop_
_atom_type_symbol
_atom_type_description
_atom_type_scat_dispersion_real
_atom_type_scat_dispersion_imag
_atom_type_scat_source
C C 0.0033 0.0016 'International Tables Vol C Tables 4.2.6.8 and 6.1.1.4'
H H 0.0000 0.0000 'International Tables Vol C Tables 4.2.6.8 and 6.1.1.4'
N N 0.0061 0.0033 'International Tables Vol C Tables 4.2.6.8 and 6.1.1.4'
O O 0.0106 0.0060 'International Tables Vol C Tables 4.2.6.8 and 6.1.1.4'

loop_
_geom_angle_atom_site_label_1
_geom_angle_atom_site_label_2
_geom_angle_atom_site_label_3
_geom_angle
C17 O2 C16 109.17(13)
C1 N1 C9 117.68(15)
C10 N2 H2 116.2
C10 N2 C8 127.69(15)
C8 N2 H2 116.2
C18 N3 C12 112.22(13)
C18 N3 C15 109.02(13)
C15 N3 C12 115.16(13)
C6 C5 H5 119.9
C6 C5 C4 120.26(16)
C4 C5 H5 119.9
C5 C6 H6 119.3
C5 C6 C7 121.45(16)
C7 C6 H6 119.3
H13A C13 H13B 107.5
C12 C13 H13A 108.6
C12 C13 H13B 108.6
C14 C13 H13A 108.6
C14 C13 H13B 108.6
C14 C13 C12 114.85(14)
C2 C3 H3 120.0
C2 C3 C4 120.06(16)
C4 C3 H3 120.0
O2 C16 H16A 109.4
O2 C16 H16B 109.4
O2 C16 C15 111.35(14)
H16A C16 H16B 108.0
C15 C16 H16A 109.4
C15 C16 H16B 109.4
O1 C10 N2 123.63(16)
O1 C10 C11 121.46(16)
N2 C10 C11 114.89(16)
C3 C2 H2A 120.7
C3 C2 C1 118.54(17)
C1 C2 H2A 120.7
N3 C12 C13 114.37(14)
N3 C12 H12 106.3
N3 C12 C11 110.52(14)
C13 C12 H12 106.3
C11 C12 C13 112.47(14)
C11 C12 H12 106.3
N3 C18 H18A 109.5
N3 C18 H18B 109.5
N3 C18 C17 110.74(14)
H18A C18 H18B 108.1
C17 C18 H18A 109.5
C17 C18 H18B 109.5
O2 C17 C18 111.46(14)
O2 C17 H17A 109.3
O2 C17 H17B 109.3
C18 C17 H17A 109.3
C18 C17 H17B 109.3
H17A C17 H17B 108.0
N3 C15 C16 109.49(13)
N3 C15 H15A 109.8
N3 C15 H15B 109.8
C16 C15 H15A 109.8
C16 C15 H15B 109.8
H15A C15 H15B 108.2
N1 C1 C2 124.24(17)
N1 C1 H1 117.9
C2 C1 H1 117.9
C10 C11 C12 115.93(14)
C10 C11 H11A 108.3
C10 C11 H11B 108.3
C12 C11 H11A 108.3
C12 C11 H11B 108.3
H11A C11 H11B 107.4
C13 C14 H14A 109.5
C13 C14 H14B 109.5
C13 C14 H14C 109.5
H14A C14 H14B 109.5
H14A C14 H14C 109.5
H14B C14 H14C 109.5
N1 C9 C8 117.79(14)
N1 C9 C4 122.44(16)
C4 C9 C8 119.76(15)
N2 C8 C9 115.62(14)
C7 C8 N2 125.04(16)
C7 C8 C9 119.33(15)
C6 C7 H7 119.9
C8 C7 C6 120.26(16)
C8 C7 H7 119.9
C5 C4 C9 118.92(16)
C3 C4 C5 124.04(15)
C3 C4 C9 117.04(16)

loop_
_geom_bond_atom_site_label_1
_geom_bond_atom_site_label_2
_geom_bond_distance
O1 C10 1.221(2)
O2 C16 1.435(2)
O2 C17 1.428(2)
N1 C1 1.313(2)
N1 C9 1.366(2)
N2 H2 0.8800
N2 C10 1.363(2)
N2 C8 1.407(2)
N3 C12 1.482(2)
N3 C18 1.469(2)
N3 C15 1.470(2)
C5 H5 0.9500
C5 C6 1.360(2)
C5 C4 1.418(2)
C6 H6 0.9500
C6 C7 1.413(2)
C13 H13A 0.9900
C13 H13B 0.9900
C13 C12 1.539(2)
C13 C14 1.518(2)
C3 H3 0.9500
C3 C2 1.359(3)
C3 C4 1.412(2)
C16 H16A 0.9900
C16 H16B 0.9900
C16 C15 1.509(2)
C10 C11 1.522(2)
C2 H2A 0.9500
C2 C1 1.406(2)
C12 H12 1.0000
C12 C11 1.530(3)
C18 H18A 0.9900
C18 H18B 0.9900
C18 C17 1.508(2)
C17 H17A 0.9900
C17 H17B 0.9900
C15 H15A 0.9900
C15 H15B 0.9900
C1 H1 0.9500
C11 H11A 0.9900
C11 H11B 0.9900
C14 H14A 0.9800
C14 H14B 0.9800
C14 H14C 0.9800
C9 C8 1.432(2)
C9 C4 1.420(2)
C8 C7 1.377(2)
C7 H7 0.9500
